data_1513612
loop_
_publ_author_name
'Camp, Cl\'ement'
'Antunes, Maria Augusta'
'Garc\'ia, Gregorio'
'Ciofini, Ilaria'
'Santos, Isabel C.'
'P\'ecaut, Jacques'
'Almeida, Manuel'
'Mar\,calo, Joaquim'
'Mazzanti, Marinella'

_publ_section_title
;
 Two-electron versus one-electron reduction of chalcogens by uranium(iii):
 synthesis of a terminal U(v) persulfide complex
;
_journal_issue 2
_journal_name_full 'Chemical Science'
_journal_page_first 841
_journal_paper_doi 10.1039/c3sc52742e
_journal_volume 5
_journal_year 2014
_chemical_formula_sum 'C35.25 H51 N6 S2 Si3 U'
_chemical_formula_weight 945.24
_chemical_name_systematic
; 
 ? 
;
_space_group_IT_number 14
_symmetry_cell_setting monoclinic
_symmetry_space_group_name_Hall '-P 2yn'
_symmetry_space_group_name_H-M 'P 1 21/n 1'
_atom_sites_solution_hydrogens geom
_atom_sites_solution_primary direct
_atom_sites_solution_secondary difmap
_audit_creation_method SHELXL-97
_cell_angle_alpha 90.00
_cell_angle_beta 145.19(4)
_cell_angle_gamma 90.00
_cell_formula_units_Z 8
_cell_length_a 22.725(4)
_cell_length_b 19.8120(7)
_cell_length_c 30.101(5)
_cell_measurement_reflns_used 11153
_cell_measurement_temperature 150(2)
_cell_measurement_theta_max 32.5033
_cell_measurement_theta_min 3.2981
_cell_volume 7736(8)
_computing_cell_refinement
;
CrysAlisPro, Agilent Technologies,
Version 1.171.36.20 (release 27-06-2012 CrysAlis171 .NET)
(compiled Jul 11 2012,15:38:31)
;
_computing_data_collection
;
CrysAlisPro, Agilent Technologies,
Version 1.171.36.20 (release 27-06-2012 CrysAlis171 .NET)
(compiled Jul 11 2012,15:38:31)
;
_computing_data_reduction
;
CrysAlisPro, Agilent Technologies,
Version 1.171.36.20 (release 27-06-2012 CrysAlis171 .NET)
(compiled Jul 11 2012,15:38:31)
;
_computing_structure_refinement 'SHELXL-97 (Sheldrick, 1997)'
_computing_structure_solution 'SHELXS-97 (Sheldrick, 1990)'
_diffrn_ambient_temperature 150(2)
_diffrn_detector_area_resol_mean 15.9653
_diffrn_measured_fraction_theta_full 0.998
_diffrn_measured_fraction_theta_max 0.998
_diffrn_measurement_details
;
  1 omega   20.00   94.00   1.0000  120.0000
omega____ theta____ kappa____ phi______ frames
    -       25.5614   57.0000    0.0000 74

  2 omega  -43.00   32.00   1.0000  120.0000
omega____ theta____ kappa____ phi______ frames
    -       25.5614  -37.0000 -180.0000 75

  3 omega  -19.00   63.00   1.0000  120.0000
omega____ theta____ kappa____ phi______ frames
    -       25.5614  -99.0000    0.0000 82

  4 omega   12.00   93.00   1.0000  120.0000
omega____ theta____ kappa____ phi______ frames
    -       25.5614   57.0000  150.0000 81

  5 omega    0.00   67.00   1.0000  120.0000
omega____ theta____ kappa____ phi______ frames
    -       25.5614   37.0000  120.0000 67

  6 omega  -87.00   -6.00   1.0000  120.0000
omega____ theta____ kappa____ phi______ frames
    -      -27.1239  -57.0000 -120.0000 81

  7 omega   34.00   78.00   1.0000  120.0000
omega____ theta____ kappa____ phi______ frames
    -       25.5614  179.0000 -150.0000 44

;
_diffrn_measurement_device_type 'Xcalibur, Sapphire3'
_diffrn_measurement_method '\w scans'
_diffrn_radiation_monochromator graphite
_diffrn_radiation_source 'fine-focus sealed tube'
_diffrn_radiation_type MoK\a
_diffrn_radiation_wavelength 0.71073
_diffrn_reflns_av_R_equivalents 0.0761
_diffrn_reflns_av_sigmaI/netI 0.0693
_diffrn_reflns_limit_h_max 28
_diffrn_reflns_limit_h_min -28
_diffrn_reflns_limit_k_max 24
_diffrn_reflns_limit_k_min -24
_diffrn_reflns_limit_l_max 37
_diffrn_reflns_limit_l_min -37
_diffrn_reflns_number 70075
_diffrn_reflns_theta_full 26.37
_diffrn_reflns_theta_max 26.37
_diffrn_reflns_theta_min 3.30
_exptl_absorpt_coefficient_mu 4.431
_exptl_absorpt_correction_T_max 0.6757
_exptl_absorpt_correction_T_min 0.4622
_exptl_absorpt_correction_type multi-scan
_exptl_absorpt_process_details
;
CrysAlisPro, Agilent Technologies,
Version 1.171.36.20 (release 27-06-2012 CrysAlis171 .NET)
(compiled Jul 11 2012,15:38:31)
Empirical absorption correction using spherical harmonics,
 implemented in SCALE3 ABSPACK scaling algorithm.
;
_exptl_crystal_colour black
_exptl_crystal_density_diffrn 1.623
_exptl_crystal_density_method 'not measured'
_exptl_crystal_description prism
_exptl_crystal_F_000 3764
_exptl_crystal_size_max 0.21
_exptl_crystal_size_mid 0.12
_exptl_crystal_size_min 0.10
_refine_diff_density_max 4.615
_refine_diff_density_min -1.842
_refine_diff_density_rms 0.192
_refine_ls_extinction_method none
_refine_ls_goodness_of_fit_ref 1.075
_refine_ls_hydrogen_treatment constr
_refine_ls_matrix_type full
_refine_ls_number_parameters 908
_refine_ls_number_reflns 15789
_refine_ls_number_restraints 0
_refine_ls_restrained_S_all 1.075
_refine_ls_R_factor_all 0.1129
_refine_ls_R_factor_gt 0.0728
_refine_ls_shift/su_max 0.041
_refine_ls_shift/su_mean 0.001
_refine_ls_structure_factor_coef Fsqd
_refine_ls_weighting_details 'calc w=1/[\s^2^(Fo^2^)+(0.0647P)^2^+102.8062P] where P=(Fo^2^+2Fc^2^)/3'
_refine_ls_weighting_scheme calc
_refine_ls_wR_factor_gt 0.1718
_refine_ls_wR_factor_ref 0.1945
_reflns_number_gt 10241
_reflns_number_total 15789
_reflns_threshold_expression >2sigma(I)
_cod_data_source_file c3sc52742e.txt
_cod_data_source_block 4
_cod_original_cell_volume 7736.4(18)
_cod_original_sg_symbol_H-M 'P 21/n'
_cod_database_code 1513612

loop_
_symmetry_equiv_pos_as_xyz
'x, y, z'
'-x+1/2, y+1/2, -z+1/2'
'-x, -y, -z'
'x-1/2, -y-1/2, z-1/2'

loop_
_atom_site_label
_atom_site_type_symbol
_atom_site_fract_x
_atom_site_fract_y
_atom_site_fract_z
_atom_site_U_iso_or_equiv
_atom_site_adp_type
_atom_site_occupancy
_atom_site_symmetry_multiplicity
_atom_site_calc_flag
_atom_site_refinement_flags
_atom_site_disorder_assembly
_atom_site_disorder_group
U1 U 0.36439(3) 0.68008(2) 0.25678(2) 0.03430(13) Uani 1 1 d . . .
U2 U 0.46274(3) 0.17849(2) 0.11004(2) 0.03455(13) Uani 1 1 d . . .
Si1 Si 0.2565(3) 0.80824(17) 0.2373(2) 0.0398(8) Uani 1 1 d . . .
Si2 Si 0.4256(3) 0.59337(17) 0.3811(2) 0.0420(8) Uani 1 1 d . . .
Si3 Si 0.5757(3) 0.68784(18) 0.3320(2) 0.0424(8) Uani 1 1 d . . .
S1 S 0.2439(3) 0.66687(17) 0.11150(18) 0.0441(7) Uani 1 1 d . . .
S2 S 0.3188(3) 0.75763(17) 0.1583(2) 0.0467(8) Uani 1 1 d . . .
N1 N 0.3937(8) 0.8030(5) 0.3149(6) 0.041(2) Uani 1 1 d . . .
N2 N 0.4790(7) 0.6748(5) 0.3992(5) 0.038(2) Uani 1 1 d . . .
N3 N 0.5479(8) 0.7428(5) 0.3604(6) 0.043(2) Uani 1 1 d . . .
N4 N 0.2303(7) 0.7252(5) 0.2127(6) 0.037(2) Uani 1 1 d . . .
N5 N 0.3477(8) 0.5858(5) 0.2881(6) 0.040(2) Uani 1 1 d . . .
N6 N 0.4857(8) 0.6285(5) 0.2890(6) 0.039(2) Uani 1 1 d . . .
C1 C 0.4497(10) 0.7998(6) 0.3925(8) 0.047(3) Uani 1 1 d . . .
H1A H 0.4161 0.8306 0.3931 0.057 Uiso 1 1 calc R . .
H1B H 0.5213 0.8158 0.4324 0.057 Uiso 1 1 calc R . .
C2 C 0.4524(12) 0.7280(7) 0.4139(9) 0.056(4) Uani 1 1 d . . .
H2A H 0.5028 0.7273 0.4699 0.067 Uiso 1 1 calc R . .
H2B H 0.3838 0.7179 0.3842 0.067 Uiso 1 1 calc R . .
C3 C 0.5869(9) 0.6728(7) 0.4514(7) 0.045(3) Uani 1 1 d . . .
H3A H 0.5978 0.6308 0.4410 0.054 Uiso 1 1 calc R . .
H3B H 0.6316 0.6704 0.5058 0.054 Uiso 1 1 calc R . .
C4 C 0.6210(10) 0.7318(7) 0.4446(7) 0.048(3) Uani 1 1 d . . .
H4A H 0.6914 0.7234 0.4769 0.058 Uiso 1 1 calc R . .
H4B H 0.6231 0.7730 0.4645 0.058 Uiso 1 1 calc R . .
C5 C 0.5332(11) 0.8160(6) 0.3435(8) 0.047(3) Uani 1 1 d . . .
H5A H 0.5206 0.8233 0.3036 0.057 Uiso 1 1 calc R . .
H5B H 0.5980 0.8397 0.3914 0.057 Uiso 1 1 calc R . .
C6 C 0.4448(11) 0.8482(6) 0.3149(9) 0.047(3) Uani 1 1 d . . .
H6A H 0.4721 0.8876 0.3483 0.057 Uiso 1 1 calc R . .
H6B H 0.3928 0.8651 0.2613 0.057 Uiso 1 1 calc R . .
C11 C 0.1908(11) 0.8665(7) 0.1578(8) 0.054(3) Uani 1 1 d . . .
H11A H 0.1937 0.8480 0.1294 0.081 Uiso 1 1 calc R . .
H11B H 0.2252 0.9105 0.1798 0.081 Uiso 1 1 calc R . .
H11C H 0.1187 0.8719 0.1221 0.081 Uiso 1 1 calc R . .
C12 C 0.2199(11) 0.8383(7) 0.2709(9) 0.052(3) Uani 1 1 d . . .
H12A H 0.1450 0.8349 0.2282 0.077 Uiso 1 1 calc R . .
H12B H 0.2412 0.8854 0.2877 0.077 Uiso 1 1 calc R . .
H12C H 0.2541 0.8104 0.3146 0.077 Uiso 1 1 calc R . .
C13 C 0.1324(9) 0.6964(6) 0.1633(7) 0.037(3) Uani 1 1 d . . .
C14 C 0.1042(10) 0.6898(7) 0.1907(8) 0.045(3) Uani 1 1 d . . .
H14 H 0.1502 0.7034 0.2420 0.054 Uiso 1 1 calc R . .
C15 C 0.0099(12) 0.6634(7) 0.1424(9) 0.054(4) Uani 1 1 d . . .
H15 H -0.0081 0.6582 0.1617 0.064 Uiso 1 1 calc R . .
C16 C -0.0598(10) 0.6440(7) 0.0676(9) 0.056(4) Uani 1 1 d . . .
H16 H -0.1246 0.6253 0.0356 0.067 Uiso 1 1 calc R . .
C17 C -0.0329(11) 0.6526(7) 0.0395(8) 0.052(3) Uani 1 1 d . . .
H17 H -0.0804 0.6405 -0.0126 0.063 Uiso 1 1 calc R . .
C18 C 0.0614(9) 0.6782(6) 0.0868(7) 0.044(3) Uani 1 1 d . . .
H18 H 0.0788 0.6837 0.0671 0.053 Uiso 1 1 calc R . .
C21 C 0.3623(12) 0.5970(7) 0.3975(9) 0.057(4) Uani 1 1 d . . .
H21A H 0.2977 0.6225 0.3552 0.086 Uiso 1 1 calc R . .
H21B H 0.4083 0.6195 0.4472 0.086 Uiso 1 1 calc R . .
H21C H 0.3476 0.5511 0.3987 0.086 Uiso 1 1 calc R . .
C22 C 0.5261(11) 0.5268(7) 0.4477(9) 0.061(4) Uani 1 1 d . . .
H22A H 0.4935 0.4835 0.4346 0.091 Uiso 1 1 calc R . .
H22B H 0.5750 0.5387 0.5016 0.091 Uiso 1 1 calc R . .
H22C H 0.5628 0.5231 0.4421 0.091 Uiso 1 1 calc R . .
C23 C 0.2594(10) 0.5457(6) 0.2251(7) 0.044(3) Uani 1 1 d . . .
C24 C 0.1856(11) 0.5313(6) 0.2115(8) 0.050(3) Uani 1 1 d . . .
H24 H 0.1975 0.5446 0.2487 0.060 Uiso 1 1 calc R . .
C25 C 0.0962(11) 0.4983(7) 0.1455(9) 0.059(4) Uani 1 1 d . . .
H25 H 0.0462 0.4903 0.1369 0.071 Uiso 1 1 calc R . .
C26 C 0.0778(12) 0.4767(7) 0.0916(9) 0.064(4) Uani 1 1 d . . .
H26 H 0.0160 0.4533 0.0462 0.077 Uiso 1 1 calc R . .
C27 C 0.1485(12) 0.4892(7) 0.1041(8) 0.061(4) Uani 1 1 d . . .
H27 H 0.1358 0.4743 0.0668 0.074 Uiso 1 1 calc R . .
C28 C 0.2406(11) 0.5233(7) 0.1703(8) 0.050(3) Uani 1 1 d . . .
H28 H 0.2895 0.5311 0.1777 0.060 Uiso 1 1 calc R . .
C31 C 0.5719(12) 0.7336(7) 0.2759(9) 0.058(4) Uani 1 1 d . . .
H31A H 0.5950 0.7035 0.2663 0.086 Uiso 1 1 calc R . .
H31B H 0.6175 0.7730 0.3056 0.086 Uiso 1 1 calc R . .
H31C H 0.5012 0.7485 0.2261 0.086 Uiso 1 1 calc R . .
C32 C 0.7065(11) 0.6494(8) 0.4153(9) 0.062(4) Uani 1 1 d . . .
H32A H 0.7147 0.6247 0.4483 0.093 Uiso 1 1 calc R . .
H32B H 0.7587 0.6850 0.4458 0.093 Uiso 1 1 calc R . .
H32C H 0.7150 0.6182 0.3955 0.093 Uiso 1 1 calc R . .
C33 C 0.4864(9) 0.5642(6) 0.2692(7) 0.041(3) Uani 1 1 d . . .
C34 C 0.4833(11) 0.5567(7) 0.2210(8) 0.052(3) Uani 1 1 d . . .
H34 H 0.4804 0.5962 0.2013 0.062 Uiso 1 1 calc R . .
C35 C 0.4843(12) 0.4954(8) 0.2011(9) 0.062(4) Uani 1 1 d . . .
H35 H 0.4819 0.4928 0.1681 0.074 Uiso 1 1 calc R . .
C36 C 0.4889(11) 0.4371(7) 0.2291(8) 0.057(4) Uani 1 1 d . . .
H36 H 0.4901 0.3940 0.2159 0.069 Uiso 1 1 calc R . .
C37 C 0.4918(12) 0.4427(7) 0.2766(9) 0.059(4) Uani 1 1 d . . .
H37 H 0.4938 0.4031 0.2956 0.070 Uiso 1 1 calc R . .
C38 C 0.4919(12) 0.5051(7) 0.2965(9) 0.055(4) Uani 1 1 d . . .
H38 H 0.4959 0.5076 0.3305 0.066 Uiso 1 1 calc R . .
Si41 Si 0.3862(3) 0.09410(18) -0.0217(2) 0.0423(8) Uani 1 1 d . . .
Si42 Si 0.5728(3) 0.30078(17) 0.1253(2) 0.0438(8) Uani 1 1 d . . .
Si43 Si 0.2611(3) 0.20031(18) 0.0473(2) 0.0400(8) Uani 1 1 d . . .
S41 S 0.6026(3) 0.15767(18) 0.25906(19) 0.0499(8) Uani 1 1 d . . .
S42 S 0.5397(3) 0.25270(17) 0.2245(2) 0.0493(8) Uani 1 1 d . . .
N41 N 0.3392(7) 0.1765(5) -0.0347(5) 0.037(2) Uani 1 1 d . . .
N42 N 0.4392(8) 0.2991(5) 0.0556(6) 0.039(2) Uani 1 1 d . . .
N43 N 0.2797(7) 0.2504(5) 0.0104(5) 0.037(2) Uani 1 1 d . . .
N44 N 0.4594(7) 0.0780(5) 0.0696(5) 0.036(2) Uani 1 1 d . . .
N45 N 0.5965(7) 0.2168(5) 0.1512(6) 0.039(2) Uani 1 1 d . . .
N46 N 0.3484(7) 0.1378(5) 0.0878(6) 0.039(2) Uani 1 1 d . . .
C41 C 0.3544(11) 0.2310(6) -0.0572(8) 0.048(3) Uani 1 1 d . . .
H41A H 0.2934 0.2335 -0.1147 0.057 Uiso 1 1 calc R . .
H41B H 0.4149 0.2202 -0.0384 0.057 Uiso 1 1 calc R . .
C42 C 0.3710(10) 0.2993(6) -0.0256(8) 0.042(3) Uani 1 1 d . . .
H42A H 0.4001 0.3303 -0.0301 0.050 Uiso 1 1 calc R . .
H42B H 0.3031 0.3176 -0.0586 0.050 Uiso 1 1 calc R . .
C43 C 0.3994(10) 0.3473(6) 0.0656(8) 0.045(3) Uani 1 1 d . . .
H43A H 0.3879 0.3919 0.0445 0.054 Uiso 1 1 calc R . .
H43B H 0.4528 0.3530 0.1219 0.054 Uiso 1 1 calc R . .
C44 C 0.2989(9) 0.3242(6) 0.0254(8) 0.043(3) Uani 1 1 d . . .
H44A H 0.3007 0.3372 0.0583 0.052 Uiso 1 1 calc R . .
H44B H 0.2405 0.3484 -0.0248 0.052 Uiso 1 1 calc R . .
C45 C 0.2038(8) 0.2340(6) -0.0722(6) 0.036(3) Uani 1 1 d . . .
H45A H 0.1963 0.2735 -0.0968 0.043 Uiso 1 1 calc R . .
H45B H 0.1358 0.2251 -0.1006 0.043 Uiso 1 1 calc R . .
C46 C 0.2352(9) 0.1735(7) -0.0800(7) 0.044(3) Uani 1 1 d . . .
H46A H 0.2305 0.1328 -0.0639 0.052 Uiso 1 1 calc R . .
H46B H 0.1850 0.1679 -0.1356 0.052 Uiso 1 1 calc R . .
C51 C 0.2764(11) 0.0360(7) -0.1023(8) 0.060(4) Uani 1 1 d . . .
H51A H 0.2369 0.0277 -0.0996 0.090 Uiso 1 1 calc R . .
H51B H 0.3032 -0.0068 -0.0972 0.090 Uiso 1 1 calc R . .
H51C H 0.2314 0.0568 -0.1525 0.090 Uiso 1 1 calc R . .
C52 C 0.4607(13) 0.1009(8) -0.0275(9) 0.063(4) Uani 1 1 d . . .
H52A H 0.5155 0.1344 0.0103 0.094 Uiso 1 1 calc R . .
H52B H 0.4149 0.1148 -0.0800 0.094 Uiso 1 1 calc R . .
H52C H 0.4913 0.0570 -0.0156 0.094 Uiso 1 1 calc R . .
C53 C 0.4976(9) 0.0156(6) 0.1074(8) 0.038(3) Uani 1 1 d . . .
C54 C 0.5959(10) 0.0133(7) 0.1865(8) 0.050(3) Uani 1 1 d . . .
H54 H 0.6352 0.0536 0.2130 0.059 Uiso 1 1 calc R . .
C55 C 0.6386(11) -0.0477(7) 0.2284(8) 0.055(4) Uani 1 1 d . . .
H55 H 0.7061 -0.0486 0.2824 0.066 Uiso 1 1 calc R . .
C56 C 0.5815(12) -0.1058(7) 0.1904(9) 0.059(4) Uani 1 1 d . . .
H56 H 0.6083 -0.1471 0.2182 0.071 Uiso 1 1 calc R . .
C57 C 0.4853(12) -0.1039(6) 0.1118(10) 0.058(4) Uani 1 1 d . . .
H57 H 0.4464 -0.1443 0.0848 0.069 Uiso 1 1 calc R . .
C58 C 0.4450(11) -0.0438(6) 0.0721(8) 0.048(3) Uani 1 1 d . . .
H58 H 0.3780 -0.0437 0.0178 0.058 Uiso 1 1 calc R . .
C61 C 0.6405(11) 0.3669(7) 0.1998(9) 0.062(4) Uani 1 1 d . . .
H61A H 0.6465 0.3524 0.2345 0.094 Uiso 1 1 calc R . .
H61B H 0.6013 0.4091 0.1740 0.094 Uiso 1 1 calc R . .
H61C H 0.7094 0.3740 0.2301 0.094 Uiso 1 1 calc R . .
C62 C 0.5977(11) 0.3172(7) 0.0811(10) 0.060(4) Uani 1 1 d . . .
H62A H 0.6706 0.3086 0.1197 0.091 Uiso 1 1 calc R . .
H62B H 0.5812 0.3643 0.0640 0.091 Uiso 1 1 calc R . .
H62C H 0.5547 0.2873 0.0363 0.091 Uiso 1 1 calc R . .
C63 C 0.6933(10) 0.1889(6) 0.2025(7) 0.039(3) Uani 1 1 d . . .
C64 C 0.7094(11) 0.1314(7) 0.1883(8) 0.052(3) Uani 1 1 d . . .
H64 H 0.6515 0.1069 0.1418 0.062 Uiso 1 1 calc R . .
C65 C 0.8075(12) 0.1077(8) 0.2395(9) 0.060(4) Uani 1 1 d . . .
H65 H 0.8150 0.0677 0.2271 0.072 Uiso 1 1 calc R . .
C66 C 0.8935(10) 0.1408(9) 0.3073(8) 0.058(4) Uani 1 1 d . . .
H66 H 0.9602 0.1245 0.3415 0.069 Uiso 1 1 calc R . .
C67 C 0.8818(10) 0.1974(8) 0.3252(8) 0.057(4) Uani 1 1 d . . .
H67 H 0.9412 0.2203 0.3726 0.069 Uiso 1 1 calc R . .
C68 C 0.7840(10) 0.2225(7) 0.2748(8) 0.053(3) Uani 1 1 d . . .
H68 H 0.7774 0.2619 0.2884 0.063 Uiso 1 1 calc R . .
C71 C 0.1297(9) 0.1642(7) -0.0290(8) 0.048(3) Uani 1 1 d . . .
H71A H 0.1160 0.1343 -0.0627 0.072 Uiso 1 1 calc R . .
H71B H 0.0789 0.2008 -0.0601 0.072 Uiso 1 1 calc R . .
H71C H 0.1247 0.1383 -0.0044 0.072 Uiso 1 1 calc R . .
C72 C 0.2849(11) 0.2473(8) 0.1146(8) 0.053(3) Uani 1 1 d . . .
H72A H 0.2785 0.2164 0.1359 0.079 Uiso 1 1 calc R . .
H72B H 0.2342 0.2837 0.0861 0.079 Uiso 1 1 calc R . .
H72C H 0.3545 0.2665 0.1572 0.079 Uiso 1 1 calc R . .
C73 C 0.3480(9) 0.0763(6) 0.1116(7) 0.040(3) Uani 1 1 d . . .
C74 C 0.3879(12) 0.0722(8) 0.1785(9) 0.060(4) Uani 1 1 d . . .
H74 H 0.4179 0.1108 0.2105 0.072 Uiso 1 1 calc R . .
C75 C 0.3843(13) 0.0099(9) 0.1996(10) 0.068(4) Uani 1 1 d . . .
H75 H 0.4092 0.0076 0.2447 0.082 Uiso 1 1 calc R . .
C76 C 0.3456(13) -0.0466(9) 0.1561(11) 0.070(5) Uani 1 1 d . . .
H76 H 0.3423 -0.0878 0.1701 0.084 Uiso 1 1 calc R . .
C77 C 0.3119(12) -0.0433(8) 0.0928(10) 0.064(4) Uani 1 1 d . . .
H77 H 0.2906 -0.0834 0.0649 0.077 Uiso 1 1 calc R . .
C78 C 0.3080(10) 0.0189(7) 0.0678(8) 0.051(3) Uani 1 1 d . . .
H78 H 0.2775 0.0212 0.0203 0.061 Uiso 1 1 calc R . .
C81 C 0.7814(15) 0.8866(12) 0.4691(12) 0.090(6) Uani 1 1 d . . .
H81 H 0.8247 0.8489 0.4902 0.108 Uiso 0.50 1 calc PR A 2
C82 C 0.7246(15) 0.9144(11) 0.4004(13) 0.087(6) Uani 1 1 d . C .
H82 H 0.7295 0.8962 0.3743 0.104 Uiso 1 1 calc R . .
C83 C 0.6604(15) 0.9685(12) 0.3682(12) 0.087(6) Uani 1 1 d . . .
H83 H 0.6195 0.9874 0.3198 0.104 Uiso 1 1 calc R C .
C84 C 0.6583(16) 0.9941(12) 0.4095(13) 0.092(6) Uani 1 1 d . C .
H84 H 0.6163 1.0322 0.3897 0.110 Uiso 1 1 calc R . .
C85 C 0.7156(18) 0.9657(15) 0.4791(13) 0.103(7) Uani 1 1 d . . .
H85 H 0.7116 0.9839 0.5058 0.124 Uiso 0.50 1 calc PR B 1
C86 C 0.7755(16) 0.9138(12) 0.5081(12) 0.090(6) Uani 1 1 d . C .
H86 H 0.8150 0.8947 0.5560 0.108 Uiso 1 1 calc R . .
C87 C 0.831(3) 0.827(2) 0.499(2) 0.096(14) Uani 0.50 1 d P C 1
H87A H 0.8017 0.7986 0.4568 0.144 Uiso 0.50 1 calc PR C 1
H87B H 0.8234 0.8037 0.5224 0.144 Uiso 0.50 1 calc PR C 1
H87 H 0.9045 0.8343 0.5381 0.144 Uiso 0.50 1 calc PR C 1
C87B C 0.715(2) 0.9892(15) 0.5242(18) 0.063(8) Uani 0.50 1 d P C 2
H87C H 0.6589 0.9675 0.5055 0.095 Uiso 0.50 1 calc PR C 2
H87D H 0.7059 1.0382 0.5188 0.095 Uiso 0.50 1 calc PR C 2
H87E H 0.7812 0.9777 0.5791 0.095 Uiso 0.50 1 calc PR C 2
C91 C 0.936(3) 0.0256(19) 0.452(3) 0.059(11) Uani 0.50 1 d P D -1
C92 C 1.026(4) 0.005(4) 0.482(4) 0.059(15) Uani 0.50 1 d P D -1
H92 H 1.0257 0.0121 0.4511 0.071 Uiso 0.50 1 calc PR D -1
C93 C 1.109(4) -0.0236(19) 0.554(3) 0.078(16) Uani 0.50 1 d P D -1
H93 H 1.1718 -0.0311 0.5766 0.093 Uiso 0.50 1 calc PR D -1
C94 C 1.098(4) -0.041(3) 0.591(4) 0.09(2) Uani 0.50 1 d P D -1
H94 H 1.1487 -0.0685 0.6360 0.108 Uiso 0.50 1 calc PR D -1
C95 C 1.021(4) -0.0199(18) 0.564(4) 0.067(10) Uani 0.50 1 d P D -1
H95 H 1.0250 -0.0258 0.5983 0.080 Uiso 0.50 1 calc PR D -1
C96 C 0.934(6) 0.009(3) 0.496(5) 0.074(19) Uani 0.50 1 d P D -1
H96 H 0.8768 0.0176 0.4795 0.088 Uiso 0.50 1 calc PR D -1
C97 C 0.841(4) 0.054(3) 0.377(3) 0.086(16) Uani 0.50 1 d P D -1
H97A H 0.8509 0.1016 0.3762 0.128 Uiso 0.50 1 calc PR D -1
H97B H 0.7867 0.0486 0.3654 0.128 Uiso 0.50 1 calc PR D -1
H97C H 0.8208 0.0297 0.3371 0.128 Uiso 0.50 1 calc PR D -1

loop_
_atom_site_aniso_label
_atom_site_aniso_U_11
_atom_site_aniso_U_22
_atom_site_aniso_U_33
_atom_site_aniso_U_23
_atom_site_aniso_U_13
_atom_site_aniso_U_12
U1 0.0380(2) 0.0333(2) 0.0350(2) 0.00141(18) 0.0307(2) 0.00208(18)
U2 0.0349(2) 0.0354(2) 0.0339(2) -0.00082(18) 0.0283(2) -0.00044(18)
Si1 0.0424(18) 0.0360(18) 0.0444(19) -0.0010(14) 0.0364(17) 0.0024(14)
Si2 0.050(2) 0.0364(18) 0.0417(19) 0.0042(14) 0.0382(18) 0.0033(15)
Si3 0.0411(18) 0.0447(19) 0.0465(19) -0.0011(16) 0.0370(17) 0.0014(15)
S1 0.0501(18) 0.0504(19) 0.0383(16) -0.0013(14) 0.0376(16) 0.0003(14)
S2 0.0555(19) 0.0454(18) 0.0501(18) 0.0133(14) 0.0455(17) 0.0103(15)
N1 0.043(6) 0.039(6) 0.043(6) 0.003(4) 0.036(5) 0.001(4)
N2 0.034(5) 0.048(6) 0.029(5) -0.004(4) 0.025(4) -0.001(4)
N3 0.046(6) 0.039(6) 0.045(6) -0.009(5) 0.038(5) -0.008(5)
N4 0.041(5) 0.032(5) 0.043(6) -0.001(4) 0.035(5) -0.001(4)
N5 0.043(5) 0.032(5) 0.042(6) -0.002(4) 0.034(5) -0.004(4)
N6 0.044(6) 0.039(5) 0.043(6) 0.002(4) 0.038(5) 0.005(4)
C1 0.050(7) 0.027(6) 0.046(7) -0.001(5) 0.036(7) 0.000(5)
C2 0.074(10) 0.049(8) 0.054(8) -0.001(6) 0.054(9) 0.007(7)
C3 0.040(6) 0.054(8) 0.046(7) -0.006(6) 0.036(6) -0.009(6)
C4 0.042(7) 0.059(8) 0.038(7) -0.004(6) 0.031(6) -0.005(6)
C5 0.059(8) 0.043(7) 0.061(8) -0.001(6) 0.053(8) -0.007(6)
C6 0.060(8) 0.034(6) 0.069(9) 0.011(6) 0.057(8) 0.006(6)
C11 0.049(8) 0.048(8) 0.057(8) 0.008(6) 0.042(8) 0.008(6)
C12 0.060(8) 0.054(8) 0.067(9) -0.017(7) 0.057(8) -0.011(6)
C13 0.039(6) 0.033(6) 0.049(7) 0.002(5) 0.039(6) 0.000(5)
C14 0.047(7) 0.050(8) 0.055(8) 0.011(6) 0.045(7) 0.006(6)
C15 0.069(9) 0.047(8) 0.076(10) 0.011(7) 0.066(9) 0.011(7)
C16 0.039(7) 0.052(8) 0.071(10) 0.001(7) 0.044(8) -0.003(6)
C17 0.049(8) 0.043(7) 0.048(8) -0.001(6) 0.037(7) 0.001(6)
C18 0.042(6) 0.040(6) 0.046(7) 0.002(6) 0.035(6) 0.004(6)
C21 0.080(10) 0.047(8) 0.071(10) -0.007(7) 0.067(9) -0.003(7)
C22 0.064(9) 0.036(7) 0.062(9) 0.012(6) 0.048(8) 0.008(6)
C23 0.050(7) 0.030(6) 0.041(7) 0.011(5) 0.035(6) 0.006(5)
C24 0.062(8) 0.030(6) 0.054(8) 0.010(6) 0.047(8) 0.007(6)
C25 0.053(8) 0.042(8) 0.071(10) 0.004(7) 0.049(9) -0.001(6)
C26 0.048(8) 0.037(8) 0.057(9) 0.007(7) 0.033(8) 0.000(6)
C27 0.071(10) 0.041(8) 0.041(8) -0.012(6) 0.040(8) -0.012(7)
C28 0.059(8) 0.042(7) 0.052(8) -0.006(6) 0.046(8) -0.002(6)
C31 0.073(10) 0.049(8) 0.085(11) -0.010(7) 0.072(10) -0.010(7)
C32 0.052(8) 0.056(9) 0.079(11) 0.001(8) 0.054(9) 0.006(7)
C33 0.038(6) 0.032(6) 0.045(7) -0.005(5) 0.032(6) 0.003(5)
C34 0.063(9) 0.052(8) 0.052(8) -0.004(6) 0.050(8) 0.003(7)
C35 0.081(11) 0.061(9) 0.056(9) -0.008(7) 0.059(9) 0.001(8)
C36 0.061(9) 0.046(8) 0.055(9) 0.001(6) 0.046(8) 0.014(7)
C37 0.081(10) 0.046(8) 0.069(10) 0.012(7) 0.066(10) 0.012(7)
C38 0.076(10) 0.044(8) 0.073(10) 0.007(7) 0.067(9) 0.015(7)
Si41 0.0483(19) 0.0384(18) 0.0403(19) 0.0028(15) 0.0364(18) 0.0077(15)
Si42 0.0430(19) 0.0359(18) 0.053(2) 0.0008(15) 0.0395(19) -0.0011(14)
Si43 0.0417(18) 0.0431(19) 0.0422(19) 0.0024(14) 0.0358(17) 0.0023(14)
S41 0.0447(17) 0.0522(19) 0.0336(16) 0.0003(14) 0.0283(15) 0.0030(15)
S42 0.0527(19) 0.0452(18) 0.0434(18) -0.0082(14) 0.0382(17) -0.0013(15)
N41 0.029(5) 0.048(6) 0.019(4) 0.006(4) 0.016(4) 0.001(4)
N42 0.052(6) 0.026(5) 0.050(6) -0.004(4) 0.044(6) 0.000(4)
N43 0.034(5) 0.039(5) 0.033(5) 0.002(4) 0.027(5) 0.004(4)
N44 0.035(5) 0.039(5) 0.032(5) 0.004(4) 0.027(5) 0.002(4)
N45 0.041(5) 0.036(5) 0.054(6) -0.004(5) 0.042(5) 0.002(4)
N46 0.038(5) 0.045(6) 0.038(5) 0.001(4) 0.032(5) 0.006(4)
C41 0.060(8) 0.041(7) 0.052(8) 0.008(6) 0.048(7) 0.010(6)
C42 0.043(7) 0.024(5) 0.053(8) -0.002(5) 0.038(7) -0.001(5)
C43 0.055(8) 0.043(7) 0.053(8) 0.007(6) 0.047(7) 0.009(6)
C44 0.042(6) 0.042(7) 0.048(7) 0.006(6) 0.037(6) 0.008(6)
C45 0.031(6) 0.042(6) 0.031(6) 0.011(5) 0.025(5) 0.011(5)
C46 0.042(6) 0.050(7) 0.038(6) 0.000(6) 0.032(6) 0.003(6)
C51 0.063(9) 0.049(8) 0.038(7) -0.005(6) 0.035(7) 0.004(7)
C52 0.090(11) 0.062(9) 0.073(10) 0.017(8) 0.074(10) 0.028(8)
C53 0.050(7) 0.033(6) 0.059(8) 0.008(5) 0.051(7) 0.012(5)
C54 0.049(7) 0.036(7) 0.046(7) 0.000(6) 0.035(7) 0.007(6)
C55 0.057(8) 0.050(8) 0.050(8) 0.011(6) 0.042(8) 0.011(7)
C56 0.072(10) 0.039(7) 0.064(10) 0.017(7) 0.055(9) 0.016(7)
C57 0.070(9) 0.027(6) 0.094(12) 0.004(7) 0.071(10) 0.005(6)
C58 0.055(8) 0.042(7) 0.054(8) 0.003(6) 0.046(7) -0.003(6)
C61 0.056(9) 0.033(7) 0.077(10) -0.008(7) 0.050(9) -0.005(6)
C62 0.057(8) 0.050(8) 0.087(11) 0.015(8) 0.061(9) 0.004(7)
C63 0.049(7) 0.037(6) 0.048(7) 0.001(5) 0.044(7) -0.002(5)
C64 0.053(8) 0.055(8) 0.053(8) -0.009(7) 0.045(8) -0.008(6)
C65 0.064(9) 0.061(9) 0.067(10) -0.003(8) 0.056(9) 0.003(7)
C66 0.035(7) 0.085(11) 0.045(8) 0.008(7) 0.031(7) 0.012(7)
C67 0.038(7) 0.064(10) 0.045(8) -0.007(7) 0.030(7) -0.007(6)
C68 0.048(8) 0.057(9) 0.047(8) 0.006(6) 0.038(7) 0.011(6)
C71 0.042(7) 0.046(8) 0.055(8) 0.005(6) 0.040(7) 0.000(6)
C72 0.062(8) 0.066(9) 0.060(9) -0.001(7) 0.056(8) 0.005(7)
C73 0.038(6) 0.048(7) 0.040(7) 0.001(5) 0.033(6) -0.002(5)
C74 0.066(9) 0.056(9) 0.058(9) 0.008(7) 0.051(9) 0.009(7)
C75 0.079(11) 0.074(11) 0.074(11) 0.021(9) 0.067(10) 0.008(9)
C76 0.081(11) 0.058(10) 0.098(13) 0.025(9) 0.079(11) 0.012(9)
C77 0.076(10) 0.049(9) 0.082(11) -0.006(8) 0.067(10) -0.012(8)
C78 0.052(8) 0.058(9) 0.053(8) -0.001(7) 0.045(7) -0.006(7)
C81 0.078(13) 0.094(15) 0.072(13) -0.019(11) 0.057(12) -0.036(11)
C82 0.082(13) 0.104(16) 0.097(15) -0.018(12) 0.078(13) -0.032(12)
C83 0.069(12) 0.109(17) 0.073(12) -0.010(12) 0.057(11) -0.016(11)
C84 0.085(14) 0.100(16) 0.089(15) -0.015(12) 0.071(13) -0.022(12)
C85 0.082(14) 0.14(2) 0.075(14) -0.041(15) 0.062(13) -0.046(15)
C86 0.080(13) 0.106(17) 0.067(12) -0.010(12) 0.057(12) -0.018(12)
C87 0.06(2) 0.07(3) 0.09(3) 0.02(2) 0.05(2) 0.007(19)
C87B 0.058(18) 0.051(17) 0.056(18) -0.016(14) 0.042(16) -0.004(14)
C91 0.06(3) 0.031(17) 0.05(2) -0.005(15) 0.04(2) -0.025(18)
C92 0.04(3) 0.08(5) 0.04(3) -0.02(3) 0.03(3) -0.02(3)
C93 0.06(3) 0.024(17) 0.09(4) -0.01(2) 0.05(3) -0.021(19)
C94 0.06(4) 0.06(3) 0.07(4) -0.01(3) 0.04(3) -0.03(3)
C95 0.07(3) 0.06(2) 0.06(3) 0.00(2) 0.05(2) -0.005(19)
C96 0.07(5) 0.05(3) 0.08(5) 0.01(3) 0.06(5) 0.00(3)
C97 0.11(4) 0.08(3) 0.09(4) -0.05(3) 0.08(3) -0.06(3)

loop_
_atom_type_symbol
_atom_type_description
_atom_type_scat_dispersion_real
_atom_type_scat_dispersion_imag
_atom_type_scat_source
C C 0.0033 0.0016 'International Tables Vol C Tables 4.2.6.8 and 6.1.1.4'
H H 0.0000 0.0000 'International Tables Vol C Tables 4.2.6.8 and 6.1.1.4'
N N 0.0061 0.0033 'International Tables Vol C Tables 4.2.6.8 and 6.1.1.4'
Si Si 0.0817 0.0704 'International Tables Vol C Tables 4.2.6.8 and 6.1.1.4'
S S 0.1246 0.1234 'International Tables Vol C Tables 4.2.6.8 and 6.1.1.4'
U U -9.6767 9.6646 'International Tables Vol C Tables 4.2.6.8 and 6.1.1.4'

loop_
_geom_angle_atom_site_label_1
_geom_angle_atom_site_label_2
_geom_angle_atom_site_label_3
_geom_angle
N5 U1 N6 90.6(4)
N5 U1 N4 88.0(4)
N6 U1 N4 174.0(3)
N5 U1 N2 64.2(3)
N6 U1 N2 93.2(3)
N4 U1 N2 91.5(3)
N5 U1 S1 107.9(3)
N6 U1 S1 84.7(3)
N4 U1 S1 90.2(3)
N2 U1 S1 171.9(2)
N5 U1 S2 153.0(3)
N6 U1 S2 87.8(3)
N4 U1 S2 90.7(3)
N2 U1 S2 142.8(2)
S1 U1 S2 45.09(11)
N5 U1 N3 121.8(3)
N6 U1 N3 62.2(3)
N4 U1 N3 123.3(3)
N2 U1 N3 67.1(3)
S1 U1 N3 118.3(2)
S2 U1 N3 80.9(2)
N5 U1 N1 120.3(3)
N6 U1 N1 123.4(3)
N4 U1 N1 62.1(3)
N2 U1 N1 66.2(3)
S1 U1 N1 121.4(2)
S2 U1 N1 82.3(2)
N3 U1 N1 61.2(3)
N5 U1 Si2 29.9(3)
N6 U1 Si2 92.8(3)
N4 U1 Si2 88.9(3)
N2 U1 Si2 34.3(2)
S1 U1 Si2 137.83(10)
S2 U1 Si2 177.05(10)
N3 U1 Si2 96.8(2)
N1 U1 Si2 94.9(2)
N5 U1 Si3 114.2(3)
N6 U1 Si3 30.3(3)
N4 U1 Si3 154.1(2)
N2 U1 Si3 86.9(2)
S1 U1 Si3 95.07(12)
S2 U1 Si3 75.49(11)
N3 U1 Si3 33.8(2)
N1 U1 Si3 93.9(2)
Si2 U1 Si3 103.72(11)
N5 U1 Si1 111.3(3)
N6 U1 Si1 154.4(3)
N4 U1 Si1 30.0(2)
N2 U1 Si1 85.1(2)
S1 U1 Si1 100.14(10)
S2 U1 Si1 78.55(10)
N3 U1 Si1 94.0(2)
N1 U1 Si1 33.8(2)
Si2 U1 Si1 99.77(9)
Si3 U1 Si1 124.18(9)
N46 U2 N45 171.7(4)
N46 U2 N44 90.3(3)
N45 U2 N44 91.5(3)
N46 U2 N41 95.9(3)
N45 U2 N41 92.3(3)
N44 U2 N41 65.1(3)
N46 U2 S41 86.2(3)
N45 U2 S41 85.5(3)
N44 U2 S41 103.6(2)
N41 U2 S41 168.4(2)
N46 U2 S42 87.3(3)
N45 U2 S42 87.0(3)
N44 U2 S42 149.0(2)
N41 U2 S42 145.9(2)
S41 U2 S42 45.41(11)
N46 U2 N42 122.5(3)
N45 U2 N42 62.8(3)
N44 U2 N42 122.8(3)
N41 U2 N42 66.0(3)
S41 U2 N42 122.2(2)
S42 U2 N42 83.7(2)
N46 U2 N43 61.5(3)
N45 U2 N43 124.0(3)
N44 U2 N43 119.9(3)
N41 U2 N43 66.6(3)
S41 U2 N43 123.8(2)
S42 U2 N43 85.7(2)
N42 U2 N43 61.2(3)
N46 U2 Si41 97.2(3)
N45 U2 Si41 88.4(3)
N44 U2 Si41 31.1(2)
N41 U2 Si41 34.4(2)
S41 U2 Si41 134.05(10)
S42 U2 Si41 175.42(11)
N42 U2 Si41 94.3(2)
N43 U2 Si41 97.0(2)
N46 U2 Si42 152.4(3)
N45 U2 Si42 30.7(2)
N44 U2 Si42 114.1(3)
N41 U2 Si42 84.0(2)
S41 U2 Si42 99.46(11)
S42 U2 Si42 78.16(11)
N42 U2 Si42 33.4(2)
N43 U2 Si42 93.8(2)
Si41 U2 Si42 97.90(10)
N46 U2 Si43 30.1(3)
N45 U2 Si43 152.9(2)
N44 U2 Si43 112.9(2)
N41 U2 Si43 87.8(2)
S41 U2 Si43 99.42(12)
S42 U2 Si43 78.11(12)
N42 U2 Si43 92.7(2)
N43 U2 Si43 33.2(2)
Si41 U2 Si43 106.13(11)
Si42 U2 Si43 122.74(9)
N4 Si1 N1 97.1(5)
N4 Si1 C11 114.8(6)
N1 Si1 C11 114.4(6)
N4 Si1 C12 113.2(6)
N1 Si1 C12 112.7(6)
C11 Si1 C12 104.9(7)
N4 Si1 U1 42.3(3)
N1 Si1 U1 58.0(3)
C11 Si1 U1 114.3(5)
C12 Si1 U1 139.9(5)
N5 Si2 N2 96.2(5)
N5 Si2 C22 114.3(6)
N2 Si2 C22 112.3(6)
N5 Si2 C21 117.1(6)
N2 Si2 C21 111.0(6)
C22 Si2 C21 105.9(7)
N5 Si2 U1 41.9(3)
N2 Si2 U1 54.4(3)
C22 Si2 U1 127.4(5)
C21 Si2 U1 126.6(5)
N6 Si3 N3 96.2(5)
N6 Si3 C31 121.1(6)
N3 Si3 C31 111.5(6)
N6 Si3 C32 109.6(6)
N3 Si3 C32 113.9(6)
C31 Si3 C32 104.8(7)
N6 Si3 U1 42.6(3)
N3 Si3 U1 57.1(3)
C31 Si3 U1 117.1(5)
C32 Si3 U1 137.6(5)
S2 S1 U1 68.15(13)
S1 S2 U1 66.76(13)
C6 N1 C1 111.8(10)
C6 N1 Si1 119.6(8)
C1 N1 Si1 112.2(8)
C6 N1 U1 108.7(8)
C1 N1 U1 114.3(7)
Si1 N1 U1 88.2(4)
C2 N2 C3 116.1(10)
C2 N2 Si2 113.1(9)
C3 N2 Si2 114.5(8)
C2 N2 U1 111.5(8)
C3 N2 U1 107.3(7)
Si2 N2 U1 91.3(4)
C5 N3 C4 110.0(10)
C5 N3 Si3 120.0(8)
C4 N3 Si3 112.2(8)
C5 N3 U1 110.8(8)
C4 N3 U1 113.3(7)
Si3 N3 U1 89.1(4)
C13 N4 Si1 121.8(8)
C13 N4 U1 129.9(7)
Si1 N4 U1 107.7(5)
C23 N5 Si2 132.4(9)
C23 N5 U1 116.3(7)
Si2 N5 U1 108.2(5)
C33 N6 Si3 121.4(8)
C33 N6 U1 130.8(8)
Si3 N6 U1 107.0(5)
N1 C1 C2 112.7(10)
N2 C2 C1 115.1(12)
N2 C3 C4 115.2(11)
C3 C4 N3 111.0(10)
N3 C5 C6 115.0(10)
N1 C6 C5 114.8(10)
C18 C13 C14 118.6(11)
C18 C13 N4 121.5(11)
C14 C13 N4 119.7(11)
C15 C14 C13 119.1(13)
C14 C15 C16 122.8(13)
C15 C16 C17 118.1(12)
C18 C17 C16 120.2(13)
C17 C18 C13 121.1(13)
C24 C23 C28 117.5(13)
C24 C23 N5 123.3(12)
C28 C23 N5 119.1(12)
C25 C24 C23 121.3(14)
C24 C25 C26 121.0(15)
C27 C26 C25 118.7(15)
C26 C27 C28 122.5(15)
C23 C28 C27 119.1(14)
C38 C33 C34 115.6(12)
C38 C33 N6 122.8(12)
C34 C33 N6 121.5(12)
C35 C34 C33 123.0(14)
C34 C35 C36 119.9(14)
C35 C36 C37 118.6(13)
C38 C37 C36 120.4(14)
C37 C38 C33 122.5(14)
N44 Si41 N41 97.9(5)
N44 Si41 C52 114.1(6)
N41 Si41 C52 109.8(6)
N44 Si41 C51 118.2(6)
N41 Si41 C51 110.6(6)
C52 Si41 C51 105.9(8)
N44 Si41 U2 44.1(3)
N41 Si41 U2 54.5(3)
C52 Si41 U2 118.2(5)
C51 Si41 U2 135.9(5)
N45 Si42 N42 96.5(5)
N45 Si42 C62 109.1(6)
N42 Si42 C62 112.9(6)
N45 Si42 C61 119.5(6)
N42 Si42 C61 110.9(6)
C62 Si42 C61 107.7(7)
N45 Si42 U2 42.2(3)
N42 Si42 U2 56.4(3)
C62 Si42 U2 133.4(5)
C61 Si42 U2 118.5(6)
N46 Si43 N43 96.7(5)
N46 Si43 C71 110.2(6)
N43 Si43 C71 114.1(6)
N46 Si43 C72 116.8(6)
N43 Si43 C72 113.2(6)
C71 Si43 C72 105.9(6)
N46 Si43 U2 40.5(4)
N43 Si43 U2 59.5(3)
C71 Si43 U2 137.5(5)
C72 Si43 U2 115.1(5)
S42 S41 U2 68.34(13)
S41 S42 U2 66.24(13)
C41 N41 C46 114.4(10)
C41 N41 Si41 116.4(8)
C46 N41 Si41 112.3(8)
C41 N41 U2 115.1(7)
C46 N41 U2 104.9(7)
Si41 N41 U2 91.1(4)
C42 N42 C43 110.1(10)
C42 N42 Si42 114.3(8)
C43 N42 Si42 118.4(8)
C42 N42 U2 115.2(7)
C43 N42 U2 107.0(7)
Si42 N42 U2 90.3(4)
C44 N43 C45 111.8(9)
C44 N43 Si43 121.3(8)
C45 N43 Si43 112.1(7)
C44 N43 U2 111.6(7)
C45 N43 U2 110.0(6)
Si43 N43 U2 87.3(4)
C53 N44 Si41 127.5(9)
C53 N44 U2 127.2(8)
Si41 N44 U2 104.8(5)
C63 N45 Si42 120.4(8)
C63 N45 U2 131.1(8)
Si42 N45 U2 107.1(4)
C73 N46 Si43 119.5(8)
C73 N46 U2 130.3(7)
Si43 N46 U2 109.4(5)
N41 C41 C42 113.7(11)
N42 C42 C41 114.9(10)
N42 C43 C44 113.8(10)
N43 C44 C43 114.1(10)
N43 C45 C46 112.7(9)
N41 C46 C45 115.4(11)
C58 C53 C54 117.0(11)
C58 C53 N44 124.6(12)
C54 C53 N44 118.4(11)
C53 C54 C55 121.4(13)
C56 C55 C54 119.3(13)
C55 C56 C57 119.4(13)
C56 C57 C58 120.3(14)
C53 C58 C57 122.6(14)
C64 C63 N45 124.5(12)
C64 C63 C68 116.2(12)
N45 C63 C68 119.3(11)
C63 C64 C65 122.2(13)
C66 C65 C64 121.3(14)
C67 C66 C65 118.9(13)
C66 C67 C68 121.1(13)
C67 C68 C63 120.3(13)
C74 C73 C78 118.5(13)
C74 C73 N46 121.5(12)
C78 C73 N46 120.0(11)
C73 C74 C75 119.8(15)
C76 C75 C74 120.8(16)
C77 C76 C75 119.3(15)
C76 C77 C78 120.6(15)
C73 C78 C77 120.6(14)
C87 C81 C82 126(3)
C87 C81 C86 113(3)
C82 C81 C86 120(2)
C81 C82 C83 121(2)
C82 C83 C84 117(2)
C83 C84 C85 122(2)
C86 C85 C84 120(2)
C86 C85 C87B 115(3)
C84 C85 C87B 125(3)
C85 C86 C81 120(2)
C96 C91 C97 115(6)
C96 C91 C92 117(4)
C97 C91 C92 127(6)
C93 C92 C91 122(5)
C94 C93 C92 116(7)
C95 C94 C93 120(7)
C94 C95 C96 130(7)
C95 C96 C91 114(6)

loop_
_geom_bond_atom_site_label_1
_geom_bond_atom_site_label_2
_geom_bond_distance
U1 N5 2.260(10)
U1 N6 2.279(10)
U1 N4 2.282(9)
U1 N2 2.615(9)
U1 S1 2.651(4)
U1 S2 2.678(3)
U1 N3 2.703(10)
U1 N1 2.743(10)
U1 Si2 3.217(4)
U1 Si3 3.218(4)
U1 Si1 3.231(3)
U2 N46 2.236(10)
U2 N45 2.273(9)
U2 N44 2.302(10)
U2 N41 2.603(9)
U2 S41 2.643(4)
U2 S42 2.684(3)
U2 N42 2.691(10)
U2 N43 2.800(9)
U2 Si41 3.198(4)
U2 Si42 3.233(3)
U2 Si43 3.248(4)
Si1 N4 1.698(10)
Si1 N1 1.798(11)
Si1 C11 1.849(14)
Si1 C12 1.859(13)
Si2 N5 1.691(11)
Si2 N2 1.813(11)
Si2 C22 1.859(14)
Si2 C21 1.866(14)
Si3 N6 1.700(11)
Si3 N3 1.791(11)
Si3 C31 1.855(15)
Si3 C32 1.861(14)
S1 S2 2.044(5)
N1 C6 1.465(15)
N1 C1 1.484(17)
N2 C2 1.454(16)
N2 C3 1.467(15)
N3 C5 1.482(16)
N3 C4 1.522(16)
N4 C13 1.434(14)
N5 C23 1.416(16)
N6 C33 1.412(14)
C1 C2 1.542(18)
C3 C4 1.508(18)
C5 C6 1.530(18)
C13 C18 1.392(18)
C13 C14 1.402(16)
C14 C15 1.367(19)
C15 C16 1.37(2)
C16 C17 1.40(2)
C17 C18 1.365(18)
C23 C24 1.393(19)
C23 C28 1.393(18)
C24 C25 1.37(2)
C25 C26 1.37(2)
C26 C27 1.34(2)
C27 C28 1.399(19)
C33 C38 1.376(19)
C33 C34 1.402(18)
C34 C35 1.363(19)
C35 C36 1.38(2)
C36 C37 1.38(2)
C37 C38 1.374(19)
Si41 N44 1.707(10)
Si41 N41 1.809(11)
Si41 C52 1.841(15)
Si41 C51 1.870(14)
Si42 N45 1.726(10)
Si42 N42 1.777(11)
Si42 C62 1.852(15)
Si42 C61 1.856(15)
Si43 N46 1.727(10)
Si43 N43 1.781(10)
Si43 C71 1.856(13)
Si43 C72 1.859(13)
S41 S42 2.056(5)
N41 C41 1.459(16)
N41 C46 1.469(15)
N42 C42 1.467(16)
N42 C43 1.506(15)
N43 C44 1.486(15)
N43 C45 1.492(14)
N44 C53 1.398(14)
N45 C63 1.397(15)
N46 C73 1.417(16)
C41 C42 1.513(16)
C43 C44 1.534(17)
C45 C46 1.508(16)
C53 C58 1.364(17)
C53 C54 1.389(18)
C54 C55 1.407(18)
C55 C56 1.37(2)
C56 C57 1.37(2)
C57 C58 1.374(18)
C63 C64 1.367(18)
C63 C68 1.436(18)
C64 C65 1.39(2)
C65 C66 1.37(2)
C66 C67 1.36(2)
C67 C68 1.398(19)
C73 C74 1.371(19)
C73 C78 1.376(18)
C74 C75 1.42(2)
C75 C76 1.36(2)
C76 C77 1.35(2)
C77 C78 1.41(2)
C81 C87 1.35(4)
C81 C82 1.37(3)
C81 C86 1.40(3)
C82 C83 1.38(3)
C83 C84 1.38(3)
C84 C85 1.38(3)
C85 C86 1.31(3)
C85 C87B 1.44(4)
C91 C96 1.40(10)
C91 C97 1.44(7)
C91 C92 1.46(7)
C92 C93 1.36(8)
C93 C94 1.37(9)
C94 C95 1.27(7)
C95 C96 1.33(7)
